data_4101595
loop_
_publ_author_name
'Koyama, Ichiro'
'Kurahashi, Takuya'
'Matsubara, Seijiro'

_publ_section_title
;
 Nickel-Catalyzed {[}4+2] Cycloaddition of Enones with Alkynes
;
_journal_issue 4
_journal_name_full 'JOURNAL OF THE AMERICAN CHEMICAL SOCIETY'
_journal_page_first 1350
_journal_paper_doi 10.1021/ja807952r
_journal_volume 131
_journal_year 2009
_chemical_formula_sum 'C24 H24 O3'
_chemical_formula_weight 360.43
_chemical_name_systematic
; 
 ? 
;
_space_group_IT_number 14
_symmetry_cell_setting monoclinic
_symmetry_space_group_name_Hall '-P 2ybc'
_symmetry_space_group_name_H-M 'P 1 21/c 1'
_atom_sites_solution_hydrogens geom
_atom_sites_solution_primary direct
_atom_sites_solution_secondary difmap
_audit_creation_method SHELXL-97
_cell_angle_alpha 90.00
_cell_angle_beta 114.869(8)
_cell_angle_gamma 90.00
_cell_formula_units_Z 4
_cell_length_a 14.527(8)
_cell_length_b 9.394(5)
_cell_length_c 15.537(8)
_cell_measurement_reflns_used 4966
_cell_measurement_temperature 299(2)
_cell_measurement_theta_max 27.08
_cell_measurement_theta_min 2.52
_cell_volume 1923.6(17)
_computing_cell_refinement 'Bruker SMART'
_computing_data_collection 'Bruker SMART'
_computing_data_reduction 'Bruker SAINT'
_computing_molecular_graphics 'Bruker SHELXTL'
_computing_publication_material 'Bruker SHELXTL'
_computing_structure_refinement 'SHELXL-97 (Sheldrick, 1997)'
_computing_structure_solution 'SHELXS-97 (Sheldrick, 1990)'
_diffrn_ambient_temperature 299(2)
_diffrn_detector_area_resol_mean 8.366
_diffrn_measured_fraction_theta_full 0.986
_diffrn_measured_fraction_theta_max 0.986
_diffrn_measurement_device_type 'CCD area detector'
_diffrn_measurement_method 'phi and omega scans'
_diffrn_radiation_monochromator graphite
_diffrn_radiation_source 'fine-focus sealed tube'
_diffrn_radiation_type MoK\a
_diffrn_radiation_wavelength 0.71073
_diffrn_reflns_av_R_equivalents 0.0291
_diffrn_reflns_av_sigmaI/netI 0.0310
_diffrn_reflns_limit_h_max 18
_diffrn_reflns_limit_h_min -13
_diffrn_reflns_limit_k_max 11
_diffrn_reflns_limit_k_min -12
_diffrn_reflns_limit_l_max 12
_diffrn_reflns_limit_l_min -19
_diffrn_reflns_number 11211
_diffrn_reflns_theta_full 27.13
_diffrn_reflns_theta_max 27.13
_diffrn_reflns_theta_min 2.61
_exptl_absorpt_coefficient_mu 0.081
_exptl_absorpt_correction_T_max 0.9920
_exptl_absorpt_correction_T_min 0.9840
_exptl_absorpt_correction_type none
_exptl_crystal_colour colorless
_exptl_crystal_density_diffrn 1.245
_exptl_crystal_density_method 'not measured'
_exptl_crystal_description columnar
_exptl_crystal_F_000 768
_exptl_crystal_size_max 0.20
_exptl_crystal_size_mid 0.15
_exptl_crystal_size_min 0.10
_refine_diff_density_max 0.270
_refine_diff_density_min -0.221
_refine_diff_density_rms 0.045
_refine_ls_extinction_method none
_refine_ls_goodness_of_fit_ref 1.044
_refine_ls_hydrogen_treatment constr
_refine_ls_matrix_type full
_refine_ls_number_parameters 246
_refine_ls_number_reflns 4195
_refine_ls_number_restraints 0
_refine_ls_restrained_S_all 1.044
_refine_ls_R_factor_all 0.0552
_refine_ls_R_factor_gt 0.0480
_refine_ls_shift/su_max 0.000
_refine_ls_shift/su_mean 0.000
_refine_ls_structure_factor_coef Fsqd
_refine_ls_weighting_details 'calc w=1/[\s^2^(Fo^2^)+(0.0855P)^2^+0.2345P] where P=(Fo^2^+2Fc^2^)/3'
_refine_ls_weighting_scheme calc
_refine_ls_wR_factor_gt 0.1372
_refine_ls_wR_factor_ref 0.1437
_reflns_number_gt 3528
_reflns_number_total 4195
_reflns_threshold_expression >2sigma(I)
_cod_data_source_file reformated.cif
_cod_data_source_block 7ik
_cod_depositor_comments
;
The following automatic conversions were performed:
'_symmetry_cell_setting' value 'Monoclinic' changed to 'monoclinic'
according to '/home/saulius/struct/CIF-dictionaries/cif_core.dic'
dictionary named 'cif_core.dic' version 2.4.1 from 2010-06-29.

Automatic conversion script
Id: cif_fix_enum 1527 2010-12-29 10:47:43Z saulius 
;
_cod_original_sg_symbol_H-M P2(1)/c
_cod_database_code 4101595

loop_
_symmetry_equiv_pos_as_xyz
'x, y, z'
'-x, y+1/2, -z+1/2'
'-x, -y, -z'
'x, -y-1/2, z-1/2'

loop_
_atom_site_label
_atom_site_type_symbol
_atom_site_fract_x
_atom_site_fract_y
_atom_site_fract_z
_atom_site_U_iso_or_equiv
_atom_site_adp_type
_atom_site_occupancy
_atom_site_symmetry_multiplicity
_atom_site_calc_flag
_atom_site_refinement_flags
_atom_site_disorder_assembly
_atom_site_disorder_group
O1 O 0.26083(8) 0.33700(10) 0.09396(7) 0.0477(3) Uani 1 1 d . . .
O3 O 0.05135(7) 0.70521(11) 0.10970(7) 0.0521(3) Uani 1 1 d . . .
C19 C 0.32927(9) 0.32103(13) -0.01831(8) 0.0377(3) Uani 1 1 d . . .
C3 C 0.20551(9) 0.62677(13) 0.06690(8) 0.0367(3) Uani 1 1 d . . .
H3 H 0.1521 0.6909 0.0253 0.044 Uiso 1 1 calc R . .
C1 C 0.18958(11) 0.38533(15) 0.12323(9) 0.0445(3) Uani 1 1 d . . .
C4 C 0.24992(9) 0.55019(13) 0.00682(8) 0.0350(3) Uani 1 1 d . . .
C5 C 0.27873(9) 0.41454(13) 0.02526(8) 0.0373(3) Uani 1 1 d . . .
C2 C 0.15732(10) 0.52017(14) 0.10869(9) 0.0409(3) Uani 1 1 d . . .
C7 C 0.07508(10) 0.56937(16) 0.13421(10) 0.0479(3) Uani 1 1 d . . .
C20 C 0.39628(10) 0.37361(15) -0.05330(10) 0.0454(3) Uani 1 1 d . . .
H20 H 0.4087 0.4710 -0.0512 0.055 Uiso 1 1 calc R . .
C10 C 0.28761(9) 0.71738(13) 0.14220(9) 0.0368(3) Uani 1 1 d . . .
C16 C 0.26074(10) 0.63629(13) -0.06918(9) 0.0390(3) Uani 1 1 d . . .
H16 H 0.3258 0.6857 -0.0501 0.047 Uiso 1 1 calc R . .
O2 O 0.03328(11) 0.50011(15) 0.17205(12) 0.0840(4) Uani 1 1 d . . .
C21 C 0.44476(12) 0.28299(17) -0.09113(11) 0.0538(4) Uani 1 1 d . . .
H21 H 0.4895 0.3199 -0.1142 0.065 Uiso 1 1 calc R . .
C24 C 0.31245(11) 0.17440(14) -0.02296(11) 0.0469(3) Uani 1 1 d . . .
H24 H 0.2680 0.1365 0.0000 0.056 Uiso 1 1 calc R . .
C11 C 0.35644(11) 0.65839(15) 0.22652(10) 0.0498(3) Uani 1 1 d . . .
H11 H 0.3505 0.5630 0.2393 0.060 Uiso 1 1 calc R . .
C15 C 0.29786(12) 0.86009(15) 0.12567(10) 0.0483(3) Uani 1 1 d . . .
H15 H 0.2520 0.9021 0.0699 0.058 Uiso 1 1 calc R . .
C17 C 0.17043(12) 0.71407(17) -0.13982(10) 0.0540(4) Uani 1 1 d . . .
H17A H 0.1061 0.7022 -0.1355 0.065 Uiso 1 1 calc R . .
H17B H 0.1815 0.8079 -0.1598 0.065 Uiso 1 1 calc R . .
C12 C 0.43403(12) 0.73936(17) 0.29210(11) 0.0570(4) Uani 1 1 d . . .
H12 H 0.4795 0.6982 0.3484 0.068 Uiso 1 1 calc R . .
C22 C 0.42722(12) 0.13832(17) -0.09491(12) 0.0564(4) Uani 1 1 d . . .
H22 H 0.4601 0.0776 -0.1202 0.068 Uiso 1 1 calc R . .
C18 C 0.21153(12) 0.59016(17) -0.17106(10) 0.0530(4) Uani 1 1 d . . .
H18A H 0.2477 0.6084 -0.2101 0.064 Uiso 1 1 calc R . .
H18B H 0.1723 0.5028 -0.1858 0.064 Uiso 1 1 calc R . .
C13 C 0.44388(12) 0.88101(17) 0.27394(11) 0.0558(4) Uani 1 1 d . . .
H13 H 0.4964 0.9352 0.3175 0.067 Uiso 1 1 calc R . .
C8 C -0.02850(11) 0.76607(19) 0.13062(11) 0.0571(4) Uani 1 1 d . . .
H8A H -0.0125 0.7552 0.1975 0.069 Uiso 1 1 calc R . .
H8B H -0.0923 0.7183 0.0941 0.069 Uiso 1 1 calc R . .
C23 C 0.36093(13) 0.08469(16) -0.06112(12) 0.0582(4) Uani 1 1 d . . .
H23 H 0.3485 -0.0127 -0.0639 0.070 Uiso 1 1 calc R . .
C14 C 0.37563(13) 0.94138(16) 0.19126(12) 0.0578(4) Uani 1 1 d . . .
H14 H 0.3815 1.0371 0.1791 0.069 Uiso 1 1 calc R . .
C6 C 0.16124(16) 0.26671(18) 0.17192(14) 0.0676(5) Uani 1 1 d . . .
H6A H 0.1620 0.3009 0.2304 0.101 Uiso 1 1 calc R . .
H6B H 0.2091 0.1903 0.1849 0.101 Uiso 1 1 calc R . .
H6C H 0.0945 0.2329 0.1317 0.101 Uiso 1 1 calc R . .
C9 C -0.03638(15) 0.9199(2) 0.10493(15) 0.0737(5) Uani 1 1 d . . .
H9A H 0.0289 0.9641 0.1367 0.111 Uiso 1 1 calc R . .
H9B H -0.0840 0.9654 0.1240 0.111 Uiso 1 1 calc R . .
H9C H -0.0591 0.9292 0.0376 0.111 Uiso 1 1 calc R . .

loop_
_atom_site_aniso_label
_atom_site_aniso_U_11
_atom_site_aniso_U_22
_atom_site_aniso_U_33
_atom_site_aniso_U_23
_atom_site_aniso_U_13
_atom_site_aniso_U_12
O1 0.0586(6) 0.0440(5) 0.0488(5) 0.0101(4) 0.0306(5) 0.0064(4)
O3 0.0453(5) 0.0606(6) 0.0599(6) -0.0013(5) 0.0314(5) 0.0025(5)
C19 0.0346(6) 0.0384(6) 0.0365(6) 0.0004(5) 0.0114(5) 0.0011(5)
C3 0.0362(6) 0.0387(6) 0.0369(6) 0.0024(5) 0.0170(5) 0.0013(5)
C1 0.0487(7) 0.0485(7) 0.0421(7) 0.0002(6) 0.0247(6) -0.0065(6)
C4 0.0325(6) 0.0389(6) 0.0331(6) -0.0012(5) 0.0132(5) -0.0027(5)
C5 0.0370(6) 0.0407(6) 0.0348(6) 0.0014(5) 0.0157(5) -0.0020(5)
C2 0.0396(6) 0.0470(7) 0.0390(6) -0.0025(5) 0.0193(5) -0.0063(5)
C7 0.0434(7) 0.0573(8) 0.0491(7) -0.0060(6) 0.0255(6) -0.0088(6)
C20 0.0425(7) 0.0411(7) 0.0565(8) 0.0000(6) 0.0246(6) -0.0007(5)
C10 0.0390(6) 0.0373(6) 0.0397(6) -0.0019(5) 0.0221(5) 0.0006(5)
C16 0.0377(6) 0.0412(6) 0.0403(6) 0.0027(5) 0.0187(5) -0.0021(5)
O2 0.0897(9) 0.0755(8) 0.1253(12) 0.0118(8) 0.0830(9) -0.0021(7)
C21 0.0497(8) 0.0568(9) 0.0626(9) 0.0007(7) 0.0311(7) 0.0028(7)
C24 0.0452(7) 0.0401(7) 0.0571(8) 0.0028(6) 0.0232(6) -0.0009(6)
C11 0.0508(8) 0.0390(7) 0.0512(8) -0.0006(6) 0.0133(6) 0.0028(6)
C15 0.0587(8) 0.0435(7) 0.0457(7) 0.0036(6) 0.0248(6) -0.0043(6)
C17 0.0541(8) 0.0621(9) 0.0476(8) 0.0167(7) 0.0232(7) 0.0123(7)
C12 0.0491(8) 0.0555(9) 0.0530(8) -0.0065(7) 0.0083(7) 0.0039(7)
C22 0.0583(9) 0.0527(8) 0.0619(9) -0.0092(7) 0.0290(7) 0.0096(7)
C18 0.0618(9) 0.0620(9) 0.0382(7) 0.0031(6) 0.0242(6) -0.0017(7)
C13 0.0498(8) 0.0579(9) 0.0610(9) -0.0202(7) 0.0247(7) -0.0141(7)
C8 0.0388(7) 0.0806(11) 0.0556(9) -0.0096(8) 0.0234(7) 0.0022(7)
C23 0.0616(9) 0.0382(7) 0.0754(10) -0.0076(7) 0.0293(8) 0.0006(7)
C14 0.0731(10) 0.0426(7) 0.0657(10) -0.0063(7) 0.0368(8) -0.0163(7)
C6 0.0908(13) 0.0528(9) 0.0796(12) 0.0086(8) 0.0556(11) -0.0079(9)
C9 0.0648(11) 0.0743(12) 0.0846(12) -0.0088(10) 0.0340(9) 0.0104(9)

loop_
_atom_type_symbol
_atom_type_description
_atom_type_scat_dispersion_real
_atom_type_scat_dispersion_imag
_atom_type_scat_source
C C 0.0033 0.0016 'International Tables Vol C Tables 4.2.6.8 and 6.1.1.4'
H H 0.0000 0.0000 'International Tables Vol C Tables 4.2.6.8 and 6.1.1.4'
O O 0.0106 0.0060 'International Tables Vol C Tables 4.2.6.8 and 6.1.1.4'

loop_
_geom_angle_atom_site_label_1
_geom_angle_atom_site_label_2
_geom_angle_atom_site_label_3
_geom_angle
_geom_angle_site_symmetry_1
_geom_angle_site_symmetry_3
_geom_angle_publ_flag
C1 O1 C5 119.17(10) . . ?
C7 O3 C8 116.65(11) . . ?
C20 C19 C24 117.82(12) . . ?
C20 C19 C5 122.14(12) . . ?
C24 C19 C5 120.01(12) . . ?
C2 C3 C4 110.01(11) . . ?
C2 C3 C10 113.07(10) . . ?
C4 C3 C10 109.70(10) . . ?
C2 C3 H3 108.0 . . ?
C4 C3 H3 108.0 . . ?
C10 C3 H3 108.0 . . ?
C2 C1 O1 121.18(11) . . ?
C2 C1 C6 129.71(14) . . ?
O1 C1 C6 109.10(13) . . ?
C5 C4 C16 124.01(11) . . ?
C5 C4 C3 119.72(11) . . ?
C16 C4 C3 116.24(11) . . ?
C4 C5 O1 121.14(11) . . ?
C4 C5 C19 129.81(11) . . ?
O1 C5 C19 109.04(11) . . ?
C1 C2 C7 121.00(12) . . ?
C1 C2 C3 120.42(12) . . ?
C7 C2 C3 118.57(12) . . ?
O2 C7 O3 122.37(13) . . ?
O2 C7 C2 126.39(15) . . ?
O3 C7 C2 111.23(11) . . ?
C21 C20 C19 120.85(13) . . ?
C21 C20 H20 119.6 . . ?
C19 C20 H20 119.6 . . ?
C15 C10 C11 118.11(12) . . ?
C15 C10 C3 120.44(12) . . ?
C11 C10 C3 121.38(12) . . ?
C4 C16 C17 119.48(11) . . ?
C4 C16 C18 121.05(12) . . ?
C17 C16 C18 59.11(10) . . ?
C4 C16 H16 115.2 . . ?
C17 C16 H16 115.2 . . ?
C18 C16 H16 115.2 . . ?
C22 C21 C20 120.42(14) . . ?
C22 C21 H21 119.8 . . ?
C20 C21 H21 119.8 . . ?
C23 C24 C19 120.96(13) . . ?
C23 C24 H24 119.5 . . ?
C19 C24 H24 119.5 . . ?
C12 C11 C10 121.05(14) . . ?
C12 C11 H11 119.5 . . ?
C10 C11 H11 119.5 . . ?
C10 C15 C14 120.92(14) . . ?
C10 C15 H15 119.5 . . ?
C14 C15 H15 119.5 . . ?
C18 C17 C16 60.49(10) . . ?
C18 C17 H17A 117.7 . . ?
C16 C17 H17A 117.7 . . ?
C18 C17 H17B 117.7 . . ?
C16 C17 H17B 117.7 . . ?
H17A C17 H17B 114.8 . . ?
C13 C12 C11 120.06(15) . . ?
C13 C12 H12 120.0 . . ?
C11 C12 H12 120.0 . . ?
C23 C22 C21 119.50(14) . . ?
C23 C22 H22 120.3 . . ?
C21 C22 H22 120.3 . . ?
C17 C18 C16 60.40(9) . . ?
C17 C18 H18A 117.7 . . ?
C16 C18 H18A 117.7 . . ?
C17 C18 H18B 117.7 . . ?
C16 C18 H18B 117.7 . . ?
H18A C18 H18B 114.9 . . ?
C14 C13 C12 119.58(14) . . ?
C14 C13 H13 120.2 . . ?
C12 C13 H13 120.2 . . ?
O3 C8 C9 107.53(13) . . ?
O3 C8 H8A 110.2 . . ?
C9 C8 H8A 110.2 . . ?
O3 C8 H8B 110.2 . . ?
C9 C8 H8B 110.2 . . ?
H8A C8 H8B 108.5 . . ?
C22 C23 C24 120.45(14) . . ?
C22 C23 H23 119.8 . . ?
C24 C23 H23 119.8 . . ?
C13 C14 C15 120.27(14) . . ?
C13 C14 H14 119.9 . . ?
C15 C14 H14 119.9 . . ?
C1 C6 H6A 109.5 . . ?
C1 C6 H6B 109.5 . . ?
H6A C6 H6B 109.5 . . ?
C1 C6 H6C 109.5 . . ?
H6A C6 H6C 109.5 . . ?
H6B C6 H6C 109.5 . . ?
C8 C9 H9A 109.5 . . ?
C8 C9 H9B 109.5 . . ?
H9A C9 H9B 109.5 . . ?
C8 C9 H9C 109.5 . . ?
H9A C9 H9C 109.5 . . ?
H9B C9 H9C 109.5 . . ?

loop_
_geom_bond_atom_site_label_1
_geom_bond_atom_site_label_2
_geom_bond_distance
_geom_bond_site_symmetry_2
_geom_bond_publ_flag
O1 C1 1.3712(17) . ?
O1 C5 1.4040(15) . ?
O3 C7 1.3348(19) . ?
O3 C8 1.4475(18) . ?
C19 C20 1.3900(19) . ?
C19 C24 1.395(2) . ?
C19 C5 1.4788(18) . ?
C3 C2 1.5154(17) . ?
C3 C4 1.5205(17) . ?
C3 C10 1.5303(18) . ?
C3 H3 0.9800 . ?
C1 C2 1.336(2) . ?
C1 C6 1.498(2) . ?
C4 C5 1.3342(19) . ?
C4 C16 1.4930(17) . ?
C2 C7 1.4821(19) . ?
C7 O2 1.1990(18) . ?
C20 C21 1.384(2) . ?
C20 H20 0.9300 . ?
C10 C15 1.3847(19) . ?
C10 C11 1.386(2) . ?
C16 C17 1.499(2) . ?
C16 C18 1.501(2) . ?
C16 H16 0.9800 . ?
C21 C22 1.379(2) . ?
C21 H21 0.9300 . ?
C24 C23 1.382(2) . ?
C24 H24 0.9300 . ?
C11 C12 1.386(2) . ?
C11 H11 0.9300 . ?
C15 C14 1.389(2) . ?
C15 H15 0.9300 . ?
C17 C18 1.480(2) . ?
C17 H17A 0.9700 . ?
C17 H17B 0.9700 . ?
C12 C13 1.380(2) . ?
C12 H12 0.9300 . ?
C22 C23 1.372(2) . ?
C22 H22 0.9300 . ?
C18 H18A 0.9700 . ?
C18 H18B 0.9700 . ?
C13 C14 1.372(2) . ?
C13 H13 0.9300 . ?
C8 C9 1.491(3) . ?
C8 H8A 0.9700 . ?
C8 H8B 0.9700 . ?
C23 H23 0.9300 . ?
C14 H14 0.9300 . ?
C6 H6A 0.9600 . ?
C6 H6B 0.9600 . ?
C6 H6C 0.9600 . ?
C9 H9A 0.9600 . ?
C9 H9B 0.9600 . ?
C9 H9C 0.9600 . ?
